data_4303212
loop_
_publ_author_name
'Jai Young Lee'
'So Young Lee'
'Sunhong Park'
'Jongchul Kwon'
'Wonbo Sim'
'Shim Sung Lee'

_publ_contact_author_address
;
Department of Chemistry (BK21) and Research Institute of Natural Science, 
Gyeongsang National University, Jinju 660-701, South Korea
;
_publ_contact_author_email sslee@gnu.ac.kr
_publ_contact_author_fax +82-55-753-7614
_publ_contact_author_name 'Shim Sung Lee'
_publ_contact_author_phone +82-55-751-6021
_publ_section_title
;
Unsymmetrical Calixcrowns Incorporating Hard and Soft Loops as a New
Scaffold for Multinuclear Endo/Exocyclic Complexation and Networking
;
_journal_name_full 'Inorganic Chemistry'
_journal_page_first 8934
_journal_page_last 8939
_journal_paper_doi 10.1021/ic901314b
_journal_volume 48
_journal_year 2009
_chemical_formula_sum 'C50 H62 Cu3 I4 K N2 O9 S2'
_chemical_formula_weight 1636.46
_chemical_name_systematic
; 
 ? 
;
_space_group_IT_number 14
_symmetry_cell_setting monoclinic
_symmetry_space_group_name_Hall '-P 2yn'
_symmetry_space_group_name_H-M 'P 1 21/n 1'
_atom_sites_solution_hydrogens geom
_atom_sites_solution_primary direct
_atom_sites_solution_secondary difmap
_audit_creation_method SHELXTL
_cell_angle_alpha 90.00
_cell_angle_beta 90.43(3)
_cell_angle_gamma 90.00
_cell_formula_units_Z 4
_cell_length_a 13.442(3)
_cell_length_b 30.738(6)
_cell_length_c 14.288(3)
_cell_measurement_reflns_used 10752
_cell_measurement_temperature 100(2)
_cell_measurement_theta_max 27.00
_cell_measurement_theta_min 2.12
_cell_volume 5903(2)
_computing_cell_refinement HKL2000
_computing_data_collection 'PAL ADSC Quantum-210'
_computing_data_reduction HKL2000
_computing_molecular_graphics 'Bruker SHELXTL'
_computing_publication_material 'Bruker SHELXTL'
_computing_structure_refinement 'Bruker SHELXTL'
_computing_structure_solution 'Bruker SHELXTL'
_diffrn_ambient_temperature 100(2)
_diffrn_measured_fraction_theta_full 0.980
_diffrn_measured_fraction_theta_max 0.980
_diffrn_measurement_device_type 'CCD area detector'
_diffrn_measurement_method 'phi scans'
_diffrn_radiation_monochromator 'Pt coated Si double crystal'
_diffrn_radiation_source 'Fixed gap multipole wiggler beamline'
_diffrn_radiation_type synchrotron
_diffrn_radiation_wavelength 0.75000
_diffrn_reflns_av_R_equivalents 0.1008
_diffrn_reflns_av_sigmaI/netI 0.0984
_diffrn_reflns_limit_h_max 16
_diffrn_reflns_limit_h_min 0
_diffrn_reflns_limit_k_max 37
_diffrn_reflns_limit_k_min -37
_diffrn_reflns_limit_l_max 17
_diffrn_reflns_limit_l_min -17
_diffrn_reflns_number 20119
_diffrn_reflns_theta_full 27.00
_diffrn_reflns_theta_max 27.00
_diffrn_reflns_theta_min 2.12
_exptl_absorpt_coefficient_mu 3.355
_exptl_absorpt_correction_T_max 0.7302
_exptl_absorpt_correction_T_min 0.4326
_exptl_absorpt_correction_type none
_exptl_crystal_colour yellow
_exptl_crystal_density_diffrn 1.841
_exptl_crystal_density_method 'not measured'
_exptl_crystal_description plate
_exptl_crystal_F_000 3192
_exptl_crystal_size_max 0.30
_exptl_crystal_size_mid 0.10
_exptl_crystal_size_min 0.10
_refine_diff_density_max 3.091
_refine_diff_density_min -1.952
_refine_diff_density_rms 0.249
_refine_ls_extinction_coef 0.00128(18)
_refine_ls_extinction_expression Fc^*^=kFc[1+0.001xFc^2^\l^3^/sin(2\q)]^-1/4^
_refine_ls_extinction_method SHELXL
_refine_ls_goodness_of_fit_ref 1.087
_refine_ls_hydrogen_treatment constr
_refine_ls_matrix_type full
_refine_ls_number_parameters 642
_refine_ls_number_reflns 10752
_refine_ls_number_restraints 7
_refine_ls_restrained_S_all 1.087
_refine_ls_R_factor_all 0.1067
_refine_ls_R_factor_gt 0.0817
_refine_ls_shift/su_max 0.001
_refine_ls_shift/su_mean 0.000
_refine_ls_structure_factor_coef Fsqd
_refine_ls_weighting_details 'calc w=1/[\s^2^(Fo^2^)+(0.1178P)^2^+46.0997P] where P=(Fo^2^+2Fc^2^)/3'
_refine_ls_weighting_scheme calc
_refine_ls_wR_factor_gt 0.2347
_refine_ls_wR_factor_ref 0.2548
_reflns_number_gt 7889
_reflns_number_total 10752
_reflns_threshold_expression >2sigma(I)
_cod_data_source_file ic901314b_si_001_3.cif
_cod_data_source_block 2
_cod_depositor_comments
;
The following automatic conversions were performed:
'_symmetry_cell_setting' value 'Monoclinic' changed to 'monoclinic'
according to '/home/saulius/struct/CIF-dictionaries/cif_core.dic'
dictionary named 'cif_core.dic' version 2.4.1 from 2010-06-29.

Automatic conversion script
Id: cif_fix_enum 1527 2010-12-29 10:47:43Z saulius 
;
_cod_database_code 4303212

loop_
_symmetry_equiv_pos_as_xyz
'x, y, z'
'-x+1/2, y+1/2, -z+1/2'
'-x, -y, -z'
'x-1/2, -y-1/2, z-1/2'

loop_
_atom_site_label
_atom_site_type_symbol
_atom_site_fract_x
_atom_site_fract_y
_atom_site_fract_z
_atom_site_U_iso_or_equiv
_atom_site_adp_type
_atom_site_occupancy
_atom_site_symmetry_multiplicity
_atom_site_calc_flag
_atom_site_refinement_flags
_atom_site_disorder_assembly
_atom_site_disorder_group
K1 K 0.44908(19) 0.33345(9) 0.35599(18) 0.0551(6) Uani 1 1 d . . .
Cu1 Cu 0.84710(13) 0.09206(5) 0.32361(12) 0.0668(4) Uani 1 1 d . . .
Cu2 Cu 1.04065(13) 0.09001(5) 0.37222(11) 0.0657(4) Uani 1 1 d . . .
Cu3 Cu 0.91969(13) 0.02549(5) 0.43064(12) 0.0652(4) Uani 1 1 d . . .
I1 I 0.94358(6) 0.16447(3) 0.36484(6) 0.0596(3) Uani 1 1 d . . .
I2 I 1.05477(7) 0.05973(3) 0.54640(6) 0.0609(3) Uani 1 1 d . . .
I3 I 0.96789(8) 0.03253(3) 0.24570(6) 0.0722(3) Uani 1 1 d . . .
I4 I 0.73774(7) 0.05300(3) 0.45078(6) 0.0646(3) Uani 1 1 d . . .
S1 S 0.7374(3) 0.10938(11) 0.2007(2) 0.0665(8) Uani 1 1 d . . .
S2 S 0.2056(3) 0.09771(12) 0.3293(3) 0.0847(12) Uani 1 1 d . . .
O1 O 0.6029(6) 0.2196(3) 0.2799(5) 0.0526(18) Uani 1 1 d . . .
O2 O 0.5157(13) 0.0332(7) 0.1142(12) 0.147(6) Uani 1 1 d . . .
O3 O 0.316(3) 0.0320(14) 0.181(3) 0.86(10) Uani 1 1 d D . .
O4 O 0.3072(5) 0.1946(3) 0.4092(6) 0.0560(19) Uani 1 1 d . . .
O5 O 0.3772(6) 0.2921(3) 0.2015(5) 0.0542(18) Uani 1 1 d . . .
O6 O 0.3241(7) 0.3788(3) 0.2356(6) 0.070(2) Uani 1 1 d . . .
O7 O 0.4176(11) 0.4216(4) 0.3812(8) 0.101(4) Uani 1 1 d . . .
O8 O 0.5570(10) 0.3774(3) 0.4994(7) 0.090(3) Uani 1 1 d . . .
O9 O 0.5185(6) 0.2901(3) 0.5097(5) 0.0539(18) Uani 1 1 d . . .
C1 C 0.6768(10) 0.1918(4) 0.2380(9) 0.060(3) Uani 1 1 d . . .
H1A H 0.7411 0.1965 0.2676 0.071 Uiso 1 1 calc R . .
H1B H 0.6826 0.1983 0.1718 0.071 Uiso 1 1 calc R . .
C2 C 0.6441(10) 0.1451(4) 0.2514(8) 0.060(3) Uani 1 1 d . . .
H2A H 0.5802 0.1404 0.2210 0.072 Uiso 1 1 calc R . .
H2B H 0.6371 0.1389 0.3176 0.072 Uiso 1 1 calc R . .
C3 C 0.6615(13) 0.0609(5) 0.1844(12) 0.082(4) Uani 1 1 d . . .
H3A H 0.7045 0.0361 0.1733 0.099 Uiso 1 1 calc R . .
H3B H 0.6243 0.0553 0.2410 0.099 Uiso 1 1 calc R . .
C4 C 0.5936(14) 0.0656(7) 0.1072(12) 0.096(5) Uani 1 1 d . . .
H4A H 0.6289 0.0619 0.0487 0.115 Uiso 1 1 calc R . .
H4B H 0.5647 0.0945 0.1077 0.115 Uiso 1 1 calc R . .
C5 C 0.4318(17) 0.0400(9) 0.0519(19) 0.141(9) Uani 1 1 d D . .
H5A H 0.4473 0.0298 -0.0106 0.169 Uiso 1 1 calc R . .
H5B H 0.4156 0.0707 0.0484 0.169 Uiso 1 1 calc R . .
C6 C 0.346(4) 0.0150(17) 0.091(4) 0.47(7) Uani 1 1 d D . .
H6A H 0.2902 0.0166 0.0475 0.569 Uiso 1 1 calc R . .
H6B H 0.3647 -0.0153 0.0974 0.569 Uiso 1 1 calc R . .
C7 C 0.344(2) 0.0391(11) 0.278(3) 0.68(11) Uani 1 1 d D . .
H7A H 0.3806 0.0663 0.2844 0.816 Uiso 1 1 calc R . .
H7B H 0.3867 0.0157 0.3001 0.816 Uiso 1 1 calc R . .
C8 C 0.2506(14) 0.0408(5) 0.3340(18) 0.117(8) Uani 1 1 d D . .
H8A H 0.2637 0.0322 0.3983 0.140 Uiso 1 1 calc R . .
H8B H 0.2012 0.0212 0.3076 0.140 Uiso 1 1 calc R . .
C9 C 0.2714(11) 0.1184(6) 0.4344(15) 0.098(6) Uani 1 1 d . . .
H9A H 0.2560 0.0999 0.4874 0.117 Uiso 1 1 calc R . .
H9B H 0.3426 0.1169 0.4242 0.117 Uiso 1 1 calc R . .
C10 C 0.2431(10) 0.1644(4) 0.4569(10) 0.068(3) Uani 1 1 d . . .
H10A H 0.1746 0.1694 0.4381 0.081 Uiso 1 1 calc R . .
H10B H 0.2482 0.1690 0.5239 0.081 Uiso 1 1 calc R . .
C11 C 0.2814(8) 0.2375(4) 0.4206(8) 0.054(3) Uani 1 1 d . . .
C12 C 0.2359(8) 0.2589(4) 0.3447(9) 0.058(3) Uani 1 1 d . . .
C13 C 0.2072(9) 0.3029(5) 0.3550(9) 0.062(3) Uani 1 1 d . . .
H13A H 0.1609 0.3160 0.3097 0.074 Uiso 1 1 calc R . .
C14 C 0.2282(9) 0.3248(5) 0.4397(9) 0.065(3) Uani 1 1 d . . .
H14A H 0.1910 0.3512 0.4554 0.078 Uiso 1 1 calc R . .
C15 C 0.2789(9) 0.3037(4) 0.5076(8) 0.059(3) Uani 1 1 d . . .
H15A H 0.2814 0.3175 0.5693 0.071 Uiso 1 1 calc R . .
C16 C 0.3067(8) 0.2599(4) 0.5032(8) 0.056(3) Uani 1 1 d . . .
C17 C 0.3637(9) 0.2389(4) 0.5826(8) 0.061(3) Uani 1 1 d . . .
H17A H 0.3760 0.2606 0.6307 0.073 Uiso 1 1 calc R . .
H17B H 0.3225 0.2163 0.6098 0.073 Uiso 1 1 calc R . .
C18 C 0.4607(10) 0.2193(4) 0.5548(9) 0.061(3) Uani 1 1 d . . .
C19 C 0.4800(12) 0.1741(5) 0.5632(10) 0.072(4) Uani 1 1 d . . .
H19A H 0.4332 0.1559 0.5905 0.087 Uiso 1 1 calc R . .
C20 C 0.5678(10) 0.1573(5) 0.5309(9) 0.067(3) Uani 1 1 d . . .
H20A H 0.5800 0.1277 0.5373 0.081 Uiso 1 1 calc R . .
C21 C 0.6392(10) 0.1836(4) 0.4888(9) 0.061(3) Uani 1 1 d . . .
H21A H 0.6975 0.1713 0.4663 0.074 Uiso 1 1 calc R . .
C22 C 0.6239(9) 0.2275(5) 0.4803(8) 0.060(3) Uani 1 1 d . . .
C23 C 0.5356(8) 0.2448(4) 0.5149(7) 0.050(2) Uani 1 1 d . . .
C24 C 0.7030(9) 0.2563(4) 0.4362(9) 0.059(3) Uani 1 1 d . . .
H24A H 0.7267 0.2765 0.4835 0.071 Uiso 1 1 calc R . .
H24B H 0.7587 0.2381 0.4189 0.071 Uiso 1 1 calc R . .
C25 C 0.6723(8) 0.2819(4) 0.3524(9) 0.057(3) Uani 1 1 d . . .
C26 C 0.6901(9) 0.3274(4) 0.3464(9) 0.062(3) Uani 1 1 d . . .
H26A H 0.7296 0.3414 0.3958 0.074 Uiso 1 1 calc R . .
C27 C 0.6659(10) 0.3512(4) 0.2678(11) 0.069(3) Uani 1 1 d . . .
H27A H 0.6903 0.3810 0.2609 0.083 Uiso 1 1 calc R . .
C28 C 0.6204(9) 0.3304(4) 0.1934(10) 0.063(3) Uani 1 1 d . . .
H28A H 0.6091 0.3469 0.1356 0.075 Uiso 1 1 calc R . .
C29 C 0.5987(9) 0.2865(4) 0.1937(8) 0.057(3) Uani 1 1 d . . .
C30 C 0.6255(8) 0.2628(4) 0.2743(8) 0.051(3) Uani 1 1 d . . .
C31 C 0.5502(9) 0.2653(5) 0.1066(9) 0.063(3) Uani 1 1 d . . .
H31A H 0.5273 0.2882 0.0651 0.076 Uiso 1 1 calc R . .
H31B H 0.6008 0.2489 0.0737 0.076 Uiso 1 1 calc R . .
C32 C 0.4645(9) 0.2355(4) 0.1261(7) 0.056(3) Uani 1 1 d . . .
C33 C 0.4680(11) 0.1929(5) 0.0931(9) 0.067(3) Uani 1 1 d . . .
H33A H 0.5219 0.1836 0.0578 0.081 Uiso 1 1 calc R . .
C34 C 0.3909(10) 0.1644(5) 0.1128(9) 0.066(3) Uani 1 1 d . . .
H34A H 0.3919 0.1363 0.0884 0.079 Uiso 1 1 calc R . .
C35 C 0.3098(10) 0.1778(4) 0.1704(8) 0.063(3) Uani 1 1 d . . .
H35A H 0.2604 0.1580 0.1861 0.075 Uiso 1 1 calc R . .
C36 C 0.3050(8) 0.2198(4) 0.2025(8) 0.055(3) Uani 1 1 d . . .
C37 C 0.3809(8) 0.2483(4) 0.1761(8) 0.053(3) Uani 1 1 d . . .
C38 C 0.2146(9) 0.2350(5) 0.2559(9) 0.061(3) Uani 1 1 d . . .
H38A H 0.1756 0.2538 0.2153 0.073 Uiso 1 1 calc R . .
H38B H 0.1741 0.2099 0.2704 0.073 Uiso 1 1 calc R . .
C39 C 0.3233(12) 0.3169(5) 0.1336(10) 0.075(4) Uani 1 1 d . . .
H39A H 0.2529 0.3106 0.1393 0.090 Uiso 1 1 calc R . .
H39B H 0.3439 0.3082 0.0715 0.090 Uiso 1 1 calc R . .
C40 C 0.3389(12) 0.3630(5) 0.1444(10) 0.072(4) Uani 1 1 d . . .
H40A H 0.4063 0.3699 0.1257 0.087 Uiso 1 1 calc R . .
H40B H 0.2940 0.3783 0.1021 0.087 Uiso 1 1 calc R . .
C41 C 0.3251(11) 0.4256(5) 0.2450(10) 0.070(3) Uani 1 1 d . . .
H41A H 0.2636 0.4374 0.2197 0.084 Uiso 1 1 calc R . .
H41B H 0.3797 0.4374 0.2091 0.084 Uiso 1 1 calc R . .
C42 C 0.3360(15) 0.4388(6) 0.3423(12) 0.093(5) Uani 1 1 d . . .
H42A H 0.3397 0.4703 0.3458 0.111 Uiso 1 1 calc R . .
H42B H 0.2780 0.4296 0.3771 0.111 Uiso 1 1 calc R . .
C43 C 0.4474(19) 0.4387(6) 0.4706(14) 0.111(7) Uani 1 1 d . . .
H43A H 0.4010 0.4294 0.5182 0.133 Uiso 1 1 calc R . .
H43B H 0.4471 0.4703 0.4686 0.133 Uiso 1 1 calc R . .
C44 C 0.5472(16) 0.4231(5) 0.4939(12) 0.091(5) Uani 1 1 d . . .
H44A H 0.5929 0.4339 0.4470 0.110 Uiso 1 1 calc R . .
H44B H 0.5671 0.4356 0.5535 0.110 Uiso 1 1 calc R . .
C45 C 0.5261(13) 0.3588(5) 0.5835(10) 0.083(4) Uani 1 1 d . . .
H45A H 0.4542 0.3606 0.5880 0.100 Uiso 1 1 calc R . .
H45B H 0.5548 0.3747 0.6357 0.100 Uiso 1 1 calc R . .
C46 C 0.5562(10) 0.3140(4) 0.5886(8) 0.062(3) Uani 1 1 d . . .
H46A H 0.6283 0.3123 0.5898 0.074 Uiso 1 1 calc R . .
H46B H 0.5316 0.3011 0.6459 0.074 Uiso 1 1 calc R . .
N1 N 0.9513(10) 0.2924(8) 0.3263(11) 0.112(6) Uani 1 1 d . . .
C47 C 0.995(2) 0.3821(8) 0.3774(19) 0.142(12) Uani 1 1 d . . .
H47A H 0.9739 0.4032 0.3320 0.213 Uiso 1 1 calc R . .
H47B H 1.0657 0.3839 0.3860 0.213 Uiso 1 1 calc R . .
H47C H 0.9626 0.3877 0.4359 0.213 Uiso 1 1 calc R . .
C48 C 0.972(2) 0.3449(18) 0.349(3) 0.20(2) Uani 1 1 d . . .
N2 N 0.6587(15) 0.9269(8) 0.3164(17) 0.134(7) Uani 1 1 d . . .
C49 C 0.493(2) 0.9510(9) 0.3897(19) 0.154(11) Uani 1 1 d . . .
H49A H 0.4937 0.9806 0.4115 0.231 Uiso 1 1 calc R . .
H49B H 0.4808 0.9318 0.4413 0.231 Uiso 1 1 calc R . .
H49C H 0.4417 0.9475 0.3434 0.231 Uiso 1 1 calc R . .
C50 C 0.592(2) 0.9403(10) 0.347(2) 0.154(12) Uani 1 1 d . . .

loop_
_atom_site_aniso_label
_atom_site_aniso_U_11
_atom_site_aniso_U_22
_atom_site_aniso_U_33
_atom_site_aniso_U_23
_atom_site_aniso_U_13
_atom_site_aniso_U_12
K1 0.0606(14) 0.0562(15) 0.0484(12) -0.0006(11) 0.0011(11) -0.0031(11)
Cu1 0.0823(11) 0.0547(9) 0.0636(9) 0.0031(7) 0.0006(8) 0.0019(8)
Cu2 0.0849(11) 0.0504(8) 0.0620(9) 0.0040(7) 0.0147(8) 0.0063(7)
Cu3 0.0832(11) 0.0500(8) 0.0624(9) 0.0018(7) 0.0086(8) 0.0021(7)
I1 0.0729(5) 0.0474(4) 0.0587(5) 0.0011(3) 0.0056(4) 0.0042(3)
I2 0.0793(6) 0.0449(4) 0.0585(5) 0.0016(3) 0.0041(4) 0.0002(4)
I3 0.1097(7) 0.0518(5) 0.0553(5) 0.0009(4) 0.0154(4) 0.0063(4)
I4 0.0766(6) 0.0546(5) 0.0628(5) -0.0026(4) 0.0066(4) 0.0004(4)
S1 0.085(2) 0.0564(18) 0.0584(17) -0.0013(14) -0.0023(16) 0.0018(16)
S2 0.100(3) 0.0515(19) 0.103(3) -0.0049(19) 0.045(2) -0.0054(18)
O1 0.056(4) 0.055(5) 0.046(4) 0.003(3) 0.000(3) -0.005(4)
O2 0.128(12) 0.188(18) 0.125(12) 0.014(12) -0.011(10) -0.055(12)
O3 0.73(10) 0.58(9) 1.30(17) -0.76(11) 0.85(12) -0.54(8)
O4 0.049(4) 0.061(5) 0.058(4) -0.005(4) 0.007(3) -0.005(4)
O5 0.056(4) 0.056(5) 0.051(4) 0.004(4) -0.006(3) -0.003(4)
O6 0.097(6) 0.062(5) 0.052(5) 0.005(4) 0.011(4) 0.012(5)
O7 0.158(11) 0.072(7) 0.072(7) -0.008(6) -0.019(7) 0.012(7)
O8 0.145(10) 0.061(6) 0.063(6) -0.002(5) -0.006(6) -0.021(6)
O9 0.061(5) 0.056(5) 0.044(4) -0.005(3) -0.004(3) 0.002(4)
C1 0.070(7) 0.056(7) 0.053(6) 0.005(5) 0.010(6) 0.005(6)
C2 0.079(8) 0.057(7) 0.043(6) -0.007(5) 0.002(5) -0.003(6)
C3 0.101(11) 0.064(9) 0.083(10) -0.010(8) -0.012(9) -0.007(8)
C4 0.107(13) 0.104(13) 0.075(10) -0.022(9) 0.017(9) -0.021(11)
C5 0.122(17) 0.15(2) 0.15(2) -0.062(19) -0.011(16) -0.018(16)
C6 0.42(7) 0.44(8) 0.58(10) -0.41(8) 0.40(8) -0.31(7)
C7 0.41(7) 0.12(3) 1.5(3) -0.20(8) 0.71(13) -0.04(4)
C8 0.110(13) 0.057(9) 0.18(2) -0.041(12) 0.052(14) -0.012(9)
C9 0.064(9) 0.080(11) 0.149(17) 0.028(11) 0.014(9) 0.011(8)
C10 0.069(8) 0.065(8) 0.069(8) 0.002(6) 0.019(6) -0.004(6)
C11 0.041(5) 0.069(8) 0.052(6) 0.001(6) -0.001(5) -0.005(5)
C12 0.046(6) 0.070(8) 0.058(7) -0.008(6) 0.009(5) -0.013(5)
C13 0.057(7) 0.068(8) 0.061(7) 0.004(6) -0.004(6) -0.001(6)
C14 0.062(7) 0.073(8) 0.060(7) -0.009(6) 0.024(6) -0.008(6)
C15 0.064(7) 0.068(8) 0.044(6) -0.001(6) 0.016(5) -0.007(6)
C16 0.054(6) 0.067(8) 0.046(6) -0.003(5) 0.011(5) -0.006(6)
C17 0.071(7) 0.065(8) 0.046(6) 0.009(6) 0.016(5) 0.002(6)
C18 0.067(7) 0.056(7) 0.061(7) 0.003(6) -0.007(6) 0.001(6)
C19 0.095(10) 0.059(8) 0.063(8) 0.015(6) -0.014(7) -0.006(7)
C20 0.073(8) 0.068(8) 0.060(7) 0.006(6) -0.010(6) 0.010(7)
C21 0.064(7) 0.064(8) 0.057(7) -0.009(6) -0.012(6) 0.011(6)
C22 0.060(7) 0.073(8) 0.046(6) 0.004(6) -0.003(5) 0.002(6)
C23 0.058(6) 0.050(6) 0.042(5) -0.006(5) -0.004(5) 0.005(5)
C24 0.057(6) 0.067(8) 0.055(6) -0.003(6) -0.008(5) 0.003(6)
C25 0.048(6) 0.057(7) 0.065(7) 0.007(6) 0.006(5) -0.002(5)
C26 0.058(7) 0.064(8) 0.065(7) -0.012(6) 0.008(6) -0.009(6)
C27 0.065(8) 0.051(7) 0.091(10) 0.002(7) 0.005(7) -0.009(6)
C28 0.066(7) 0.059(7) 0.064(7) 0.006(6) 0.016(6) -0.001(6)
C29 0.056(6) 0.060(7) 0.055(6) 0.012(5) 0.016(5) 0.000(5)
C30 0.049(6) 0.058(7) 0.047(6) -0.006(5) 0.008(5) -0.005(5)
C31 0.068(7) 0.068(8) 0.054(7) -0.003(6) 0.008(6) 0.010(6)
C32 0.068(7) 0.062(7) 0.037(5) -0.001(5) 0.002(5) 0.004(6)
C33 0.080(9) 0.071(8) 0.051(7) -0.002(6) -0.007(6) 0.007(7)
C34 0.081(9) 0.068(8) 0.048(6) -0.008(6) -0.013(6) 0.012(7)
C35 0.076(8) 0.063(8) 0.048(6) 0.004(6) -0.018(6) -0.005(6)
C36 0.052(6) 0.070(8) 0.042(5) -0.002(5) -0.008(5) -0.002(6)
C37 0.056(6) 0.052(6) 0.050(6) -0.001(5) -0.013(5) 0.004(5)
C38 0.056(7) 0.072(8) 0.055(6) 0.003(6) -0.011(5) -0.009(6)
C39 0.098(10) 0.068(9) 0.059(7) 0.001(7) -0.014(7) 0.023(8)
C40 0.096(10) 0.063(8) 0.058(7) 0.000(6) -0.010(7) 0.005(7)
C41 0.082(9) 0.056(7) 0.073(8) 0.010(7) 0.008(7) 0.004(7)
C42 0.127(14) 0.068(10) 0.083(11) -0.013(8) 0.019(10) 0.013(10)
C43 0.17(2) 0.067(11) 0.096(13) -0.027(10) 0.028(13) -0.011(12)
C44 0.143(16) 0.062(9) 0.069(9) -0.012(8) 0.000(10) -0.013(10)
C45 0.118(12) 0.072(9) 0.060(8) -0.008(7) -0.025(8) 0.004(9)
C46 0.075(8) 0.067(8) 0.043(6) -0.009(6) -0.008(5) -0.004(6)
N1 0.073(9) 0.18(2) 0.078(9) -0.001(11) 0.005(7) 0.013(10)
C47 0.19(3) 0.111(17) 0.121(18) -0.027(15) -0.054(18) 0.078(19)
C48 0.12(2) 0.30(5) 0.18(3) 0.10(4) 0.06(2) 0.12(3)
N2 0.104(13) 0.154(19) 0.144(18) 0.035(15) -0.033(13) 0.023(13)
C49 0.16(2) 0.15(2) 0.15(2) 0.08(2) 0.047(18) -0.021(18)
C50 0.14(2) 0.15(2) 0.18(3) -0.07(2) -0.03(2) 0.013(19)

loop_
_atom_type_symbol
_atom_type_description
_atom_type_scat_dispersion_real
_atom_type_scat_dispersion_imag
_atom_type_scat_source
C C 0.0033 0.0016 'International Tables Vol C Tables 4.2.6.8 and 6.1.1.4'
H H 0.0000 0.0000 'International Tables Vol C Tables 4.2.6.8 and 6.1.1.4'
O O 0.0106 0.0060 'International Tables Vol C Tables 4.2.6.8 and 6.1.1.4'
S S 0.1246 0.1234 'International Tables Vol C Tables 4.2.6.8 and 6.1.1.4'
K K 0.2009 0.2494 'International Tables Vol C Tables 4.2.6.8 and 6.1.1.4'
Cu Cu 0.3201 1.2651 'International Tables Vol C Tables 4.2.6.8 and 6.1.1.4'
I I -0.4742 1.8119 'International Tables Vol C Tables 4.2.6.8 and 6.1.1.4'
N N 0.0061 0.0033 'International Tables Vol C Tables 4.2.6.8 and 6.1.1.4'

loop_
_geom_angle_atom_site_label_1
_geom_angle_atom_site_label_2
_geom_angle_atom_site_label_3
_geom_angle
_geom_angle_site_symmetry_1
_geom_angle_site_symmetry_3
_geom_angle_publ_flag
O5 K1 O9 122.9(3) . . ?
O5 K1 O7 120.7(3) . . ?
O9 K1 O7 115.2(3) . . ?
O5 K1 O6 61.4(3) . . ?
O9 K1 O6 161.4(3) . . ?
O7 K1 O6 59.7(3) . . ?
O5 K1 O8 169.7(3) . . ?
O9 K1 O8 58.8(3) . . ?
O7 K1 O8 61.2(3) . . ?
O6 K1 O8 120.8(3) . . ?
O5 K1 C14 86.6(3) . . ?
O9 K1 C14 88.3(3) . . ?
O7 K1 C14 83.7(4) . . ?
O6 K1 C14 73.5(3) . . ?
O8 K1 C14 103.8(4) . . ?
O5 K1 C27 94.5(3) . . ?
O9 K1 C27 95.3(3) . . ?
O7 K1 C27 91.4(4) . . ?
O6 K1 C27 102.6(3) . . ?
O8 K1 C27 75.2(4) . . ?
C14 K1 C27 174.8(4) . . ?
O5 K1 C26 106.7(3) . . ?
O9 K1 C26 70.8(3) . . ?
O7 K1 C26 102.4(4) . . ?
O6 K1 C26 127.1(3) . . ?
O8 K1 C26 63.5(4) . . ?
C14 K1 C26 159.0(4) . . ?
C27 K1 C26 24.5(3) . . ?
O5 K1 C28 70.1(3) . . ?
O9 K1 C28 108.5(3) . . ?
O7 K1 C28 103.2(4) . . ?
O6 K1 C28 90.0(3) . . ?
O8 K1 C28 99.6(4) . . ?
C14 K1 C28 156.0(4) . . ?
C27 K1 C28 24.4(4) . . ?
C26 K1 C28 42.6(3) . . ?
O5 K1 C15 99.2(3) . . ?
O9 K1 C15 64.5(3) . . ?
O7 K1 C15 94.5(4) . . ?
O6 K1 C15 97.3(3) . . ?
O8 K1 C15 90.7(3) . . ?
C14 K1 C15 23.8(3) . . ?
C27 K1 C15 159.6(4) . . ?
C26 K1 C15 135.2(3) . . ?
C28 K1 C15 162.1(3) . . ?
O5 K1 C13 62.0(3) . . ?
O9 K1 C13 101.0(3) . . ?
O7 K1 C13 97.1(4) . . ?
O6 K1 C13 63.8(3) . . ?
O8 K1 C13 128.3(4) . . ?
C14 K1 C13 24.5(3) . . ?
C27 K1 C13 156.2(4) . . ?
C26 K1 C13 160.5(3) . . ?
C28 K1 C13 131.9(3) . . ?
C15 K1 C13 41.7(3) . . ?
O5 K1 C25 94.5(3) . . ?
O9 K1 C25 59.1(3) . . ?
O7 K1 C25 126.5(4) . . ?
O6 K1 C25 139.2(3) . . ?
O8 K1 C25 77.7(3) . . ?
C14 K1 C25 141.7(4) . . ?
C27 K1 C25 43.3(3) . . ?
C26 K1 C25 24.6(3) . . ?
C28 K1 C25 49.6(3) . . ?
C15 K1 C25 119.9(3) . . ?
C13 K1 C25 136.1(3) . . ?
S1 Cu1 I4 105.60(11) . . ?
S1 Cu1 I1 106.30(11) . . ?
I4 Cu1 I1 120.38(7) . . ?
S1 Cu1 Cu2 143.16(12) . . ?
I4 Cu1 Cu2 110.79(7) . . ?
I1 Cu1 Cu2 59.30(5) . . ?
S1 Cu1 I3 102.84(11) . . ?
I4 Cu1 I3 108.46(7) . . ?
I1 Cu1 I3 111.62(7) . . ?
Cu2 Cu1 I3 60.36(6) . . ?
S1 Cu1 Cu3 144.03(12) . . ?
I4 Cu1 Cu3 58.08(5) . . ?
I1 Cu1 Cu3 109.51(8) . . ?
Cu2 Cu1 Cu3 59.78(6) . . ?
I3 Cu1 Cu3 60.54(5) . . ?
S2 Cu2 I1 112.03(12) 1_655 . ?
S2 Cu2 I2 102.79(14) 1_655 . ?
I1 Cu2 I2 111.88(6) . . ?
S2 Cu2 Cu1 148.80(15) 1_655 . ?
I1 Cu2 Cu1 59.44(5) . . ?
I2 Cu2 Cu1 108.17(7) . . ?
S2 Cu2 Cu3 137.42(12) 1_655 . ?
I1 Cu2 Cu3 110.54(7) . . ?
I2 Cu2 Cu3 59.55(6) . . ?
Cu1 Cu2 Cu3 60.88(6) . . ?
S2 Cu2 I3 103.40(13) 1_655 . ?
I1 Cu2 I3 111.34(7) . . ?
I2 Cu2 I3 114.78(6) . . ?
Cu1 Cu2 I3 59.90(6) . . ?
Cu3 Cu2 I3 60.76(6) . . ?
I4 Cu3 I2 115.22(7) . 3_756 ?
I4 Cu3 I2 116.05(7) . . ?
I2 Cu3 I2 103.03(6) 3_756 . ?
I4 Cu3 Cu2 111.32(7) . . ?
I2 Cu3 Cu2 133.11(8) 3_756 . ?
I2 Cu3 Cu2 59.51(6) . . ?
I4 Cu3 Cu1 59.13(6) . . ?
I2 Cu3 Cu1 148.40(8) 3_756 . ?
I2 Cu3 Cu1 106.90(7) . . ?
Cu2 Cu3 Cu1 59.34(6) . . ?
I4 Cu3 I3 108.09(7) . . ?
I2 Cu3 I3 99.54(6) 3_756 . ?
I2 Cu3 I3 113.79(7) . . ?
Cu2 Cu3 I3 59.71(6) . . ?
Cu1 Cu3 I3 59.05(5) . . ?
Cu2 I1 Cu1 61.26(6) . . ?
Cu3 I2 Cu2 117.87(6) 3_756 . ?
Cu3 I2 Cu3 76.97(6) 3_756 . ?
Cu2 I2 Cu3 60.94(6) . . ?
Cu1 I3 Cu2 59.74(6) . . ?
Cu1 I3 Cu3 60.41(5) . . ?
Cu2 I3 Cu3 59.53(5) . . ?
Cu3 I4 Cu1 62.79(6) . . ?
C3 S1 C2 99.1(7) . . ?
C3 S1 Cu1 105.0(5) . . ?
C2 S1 Cu1 105.6(4) . . ?
C9 S2 C8 98.1(10) . . ?
C9 S2 Cu2 105.9(6) . 1_455 ?
C8 S2 Cu2 101.9(5) . 1_455 ?
C30 O1 C1 113.4(8) . . ?
C5 O2 C4 114.7(18) . . ?
C7 O3 C6 146(5) . . ?
C11 O4 C10 114.2(9) . . ?
C37 O5 C39 111.0(9) . . ?
C37 O5 K1 130.4(6) . . ?
C39 O5 K1 118.5(7) . . ?
C40 O6 C41 115.3(10) . . ?
C40 O6 K1 108.2(8) . . ?
C41 O6 K1 115.9(8) . . ?
C42 O7 C43 116.6(15) . . ?
C42 O7 K1 117.4(10) . . ?
C43 O7 K1 115.7(11) . . ?
C45 O8 C44 115.3(12) . . ?
C45 O8 K1 105.8(8) . . ?
C44 O8 K1 112.7(9) . . ?
C23 O9 C46 114.0(9) . . ?
C23 O9 K1 125.3(6) . . ?
C46 O9 K1 119.9(7) . . ?
O1 C1 C2 107.9(10) . . ?
C1 C2 S1 108.7(9) . . ?
C4 C3 S1 111.7(13) . . ?
C3 C4 O2 109.5(17) . . ?
O2 C5 C6 107(3) . . ?
O3 C6 C5 111(3) . . ?
O3 C7 C8 107(3) . . ?
C7 C8 S2 106.7(16) . . ?
C10 C9 S2 112.2(12) . . ?
O4 C10 C9 110.6(11) . . ?
O4 C11 C16 120.7(11) . . ?
O4 C11 C12 117.8(11) . . ?
C16 C11 C12 121.3(12) . . ?
C11 C12 C13 119.0(11) . . ?
C11 C12 C38 120.4(12) . . ?
C13 C12 C38 120.6(12) . . ?
C14 C13 C12 119.4(12) . . ?
C14 C13 K1 71.2(7) . . ?
C12 C13 K1 90.1(7) . . ?
C15 C14 C13 119.0(13) . . ?
C15 C14 K1 81.1(7) . . ?
C13 C14 K1 84.3(7) . . ?
C14 C15 C16 124.4(12) . . ?
C14 C15 K1 75.1(7) . . ?
C16 C15 K1 92.9(7) . . ?
C15 C16 C11 116.5(11) . . ?
C15 C16 C17 120.8(11) . . ?
C11 C16 C17 122.6(12) . . ?
C18 C17 C16 114.3(10) . . ?
C23 C18 C19 116.8(12) . . ?
C23 C18 C17 121.0(11) . . ?
C19 C18 C17 122.2(13) . . ?
C20 C19 C18 119.9(14) . . ?
C19 C20 C21 121.6(13) . . ?
C22 C21 C20 120.3(13) . . ?
C21 C22 C23 118.2(12) . . ?
C21 C22 C24 120.3(12) . . ?
C23 C22 C24 121.4(12) . . ?
C22 C23 C18 123.1(11) . . ?
C22 C23 O9 119.8(11) . . ?
C18 C23 O9 117.1(10) . . ?
C25 C24 C22 116.8(10) . . ?
C30 C25 C26 115.9(12) . . ?
C30 C25 C24 122.6(11) . . ?
C26 C25 C24 121.5(12) . . ?
C30 C25 K1 79.4(7) . . ?
C26 C25 K1 72.0(7) . . ?
C24 C25 K1 118.3(8) . . ?
C27 C26 C25 122.1(12) . . ?
C27 C26 K1 77.0(8) . . ?
C25 C26 K1 83.4(7) . . ?
C26 C27 C28 119.0(13) . . ?
C26 C27 K1 78.5(8) . . ?
C28 C27 K1 80.0(7) . . ?
C27 C28 C29 122.8(13) . . ?
C27 C28 K1 75.6(8) . . ?
C29 C28 K1 82.9(7) . . ?
C28 C29 C30 117.0(12) . . ?
C28 C29 C31 119.8(11) . . ?
C30 C29 C31 123.1(11) . . ?
C28 C29 K1 73.3(7) . . ?
C30 C29 K1 79.1(7) . . ?
C31 C29 K1 118.7(7) . . ?
O1 C30 C25 117.2(10) . . ?
O1 C30 C29 119.7(10) . . ?
C25 C30 C29 123.1(11) . . ?
O1 C30 K1 116.2(6) . . ?
C25 C30 K1 76.9(7) . . ?
C29 C30 K1 77.2(7) . . ?
C32 C31 C29 115.3(10) . . ?
C37 C32 C33 117.9(12) . . ?
C37 C32 C31 123.3(11) . . ?
C33 C32 C31 118.9(11) . . ?
C34 C33 C32 119.8(13) . . ?
C33 C34 C35 120.6(13) . . ?
C36 C35 C34 120.1(13) . . ?
C35 C36 C37 117.5(11) . . ?
C35 C36 C38 120.0(12) . . ?
C37 C36 C38 122.2(11) . . ?
C32 C37 O5 115.8(11) . . ?
C32 C37 C36 123.8(11) . . ?
O5 C37 C36 120.4(10) . . ?
C12 C38 C36 115.6(9) . . ?
O5 C39 C40 112.4(12) . . ?
O6 C40 C39 114.6(12) . . ?
O6 C40 K1 49.2(6) . . ?
C39 C40 K1 84.0(8) . . ?
O6 C41 C42 111.6(12) . . ?
O7 C42 C41 111.3(14) . . ?
O7 C43 C44 109.4(15) . . ?
O8 C44 C43 115.1(15) . . ?
O8 C45 C46 110.5(13) . . ?
O8 C45 K1 51.6(6) . . ?
C46 C45 K1 85.1(8) . . ?
O9 C46 C45 110.7(11) . . ?
C47 C48 N1 171(3) . . ?
N2 C50 C49 170(4) . . ?

loop_
_geom_bond_atom_site_label_1
_geom_bond_atom_site_label_2
_geom_bond_distance
_geom_bond_site_symmetry_2
_geom_bond_publ_flag
K1 O5 2.718(8) . ?
K1 O9 2.727(8) . ?
K1 O7 2.766(12) . ?
K1 O6 2.771(9) . ?
K1 O8 2.843(11) . ?
K1 C14 3.220(12) . ?
K1 C27 3.230(14) . ?
K1 C26 3.249(13) . ?
K1 C28 3.285(12) . ?
K1 C15 3.292(11) . ?
K1 C13 3.384(13) . ?
K1 C25 3.394(12) . ?
Cu1 S1 2.346(4) . ?
Cu1 I4 2.635(2) . ?
Cu1 I1 2.6401(19) . ?
Cu1 Cu2 2.688(3) . ?
Cu1 I3 2.693(2) . ?
Cu1 Cu3 2.730(2) . ?
Cu2 S2 2.317(4) 1_655 ?
Cu2 I1 2.6362(18) . ?
Cu2 I2 2.6624(19) . ?
Cu2 Cu3 2.701(2) . ?
Cu2 I3 2.705(2) . ?
Cu3 I4 2.606(2) . ?
Cu3 I2 2.6618(18) 3_756 ?
Cu3 I2 2.664(2) . ?
Cu3 I3 2.7339(19) . ?
I2 Cu3 2.6618(18) 3_756 ?
S1 C3 1.821(15) . ?
S1 C2 1.822(13) . ?
S2 C9 1.85(2) . ?
S2 C8 1.853(18) . ?
S2 Cu2 2.317(4) 1_455 ?
O1 C30 1.366(14) . ?
O1 C1 1.443(14) . ?
O2 C5 1.45(3) . ?
O2 C4 1.45(2) . ?
O3 C7 1.450(7) . ?
O3 C6 1.453(10) . ?
O4 C11 1.375(15) . ?
O4 C10 1.442(15) . ?
O5 C37 1.397(14) . ?
O5 C39 1.427(15) . ?
O6 C40 1.406(16) . ?
O6 C41 1.446(17) . ?
O7 C42 1.34(2) . ?
O7 C43 1.44(2) . ?
O8 C45 1.398(19) . ?
O8 C44 1.414(19) . ?
O9 C23 1.413(14) . ?
O9 C46 1.435(13) . ?
C1 C2 1.515(18) . ?
C3 C4 1.43(2) . ?
C5 C6 1.496(7) . ?
C7 C8 1.498(7) . ?
C9 C10 1.50(2) . ?
C11 C16 1.405(17) . ?
C11 C12 1.405(18) . ?
C12 C13 1.415(19) . ?
C12 C38 1.491(17) . ?
C13 C14 1.411(18) . ?
C14 C15 1.347(19) . ?
C15 C16 1.398(18) . ?
C16 C17 1.510(17) . ?
C17 C18 1.493(17) . ?
C18 C23 1.401(17) . ?
C18 C19 1.418(19) . ?
C19 C20 1.37(2) . ?
C20 C21 1.40(2) . ?
C21 C22 1.369(19) . ?
C22 C23 1.395(17) . ?
C22 C24 1.525(18) . ?
C24 C25 1.488(17) . ?
C25 C30 1.404(17) . ?
C25 C26 1.423(18) . ?
C26 C27 1.38(2) . ?
C27 C28 1.38(2) . ?
C28 C29 1.383(18) . ?
C29 C30 1.406(17) . ?
C29 C31 1.544(18) . ?
C31 C32 1.498(18) . ?
C32 C37 1.392(17) . ?
C32 C33 1.393(18) . ?
C33 C34 1.39(2) . ?
C34 C35 1.430(19) . ?
C35 C36 1.373(18) . ?
C36 C37 1.399(17) . ?
C36 C38 1.514(17) . ?
C39 C40 1.44(2) . ?
C41 C42 1.45(2) . ?
C43 C44 1.46(3) . ?
C45 C46 1.44(2) . ?
N1 C48 1.67(6) . ?
C47 C48 1.25(6) . ?
N2 C50 1.08(3) . ?
C49 C50 1.50(4) . ?
